data_2217656
loop_
_publ_author_name
'Puttaiah Bhyrappa'
'Karuppaiah Karunanithi'
'Babu Varghese'

_publ_section_title
;
 (2,3,5,10,12,13,15,20-Octaphenylporphinato)copper(II)
 1,1,2,2-tetrachloroethane solvate
;
_journal_coeditor_code SI2064
_journal_issue 2
_journal_name_full 'Acta Crystallographica Section E'
_journal_page_first m330
_journal_page_last m331
_journal_paper_doi 10.1107/S1600536808000147
_journal_volume 64
_journal_year 2008
_chemical_formula_iupac '[Cu (C68 H44 N4)], C2 H2 Cl4'
_chemical_formula_moiety 'C68 H44 Cu N4, C2 H2 Cl4'
_chemical_formula_sum 'C70 H46 Cl4 Cu N4'
_chemical_formula_weight 1148.45
_chemical_name_systematic
;
(2,3,5,10,12,13,15,20-Octaaphenylporphinato)copper(II)
1,1,2,2-tetrachloroethane solvate
;
_space_group_IT_number 14
_symmetry_cell_setting monoclinic
_symmetry_space_group_name_Hall '-P 2ybc'
_symmetry_space_group_name_H-M 'P 1 21/c 1'
_atom_sites_solution_hydrogens geom
_atom_sites_solution_primary direct
_atom_sites_solution_secondary difmap
_audit_creation_method SHELXL-97
_cell_angle_alpha 90.00
_cell_angle_beta 106.2390(10)
_cell_angle_gamma 90.00
_cell_formula_units_Z 4
_cell_length_a 18.8891(5)
_cell_length_b 12.2800(4)
_cell_length_c 24.5323(7)
_cell_measurement_reflns_used 6786
_cell_measurement_temperature 173(2)
_cell_measurement_theta_max 26.1
_cell_measurement_theta_min 2.4
_cell_volume 5463.4(3)
_computing_cell_refinement 'APEX2 and SAINT-Plus (Bruker, 2004)'
_computing_data_collection 'APEX2 (Bruker, 2004)'
_computing_data_reduction 'XPREP (Bruker, 2003)'
_computing_molecular_graphics
;
ORTEP-3 (Farrugia, 1997), WinGX (Farrugia, 1999), and Mercury
(Bruno <i>et al.</i>,  2002)
;
_computing_publication_material 'SHELXL97 (Sheldrick, 2008)'
_computing_structure_refinement 'SHELXL97 (Sheldrick, 2008)'
_computing_structure_solution 'SHELXS97 (Sheldrick, 2008)'
_diffrn_ambient_temperature 173(2)
_diffrn_measured_fraction_theta_full 0.995
_diffrn_measured_fraction_theta_max 0.995
_diffrn_measurement_device_type 'Bruker APEXII CCD area-detector'
_diffrn_measurement_method '\w and \f'
_diffrn_radiation_monochromator graphite
_diffrn_radiation_source 'fine-focus sealed tube'
_diffrn_radiation_type MoK\a
_diffrn_radiation_wavelength 0.71073
_diffrn_reflns_av_R_equivalents 0.0421
_diffrn_reflns_av_sigmaI/netI 0.0566
_diffrn_reflns_limit_h_max 16
_diffrn_reflns_limit_h_min -22
_diffrn_reflns_limit_k_max 14
_diffrn_reflns_limit_k_min -14
_diffrn_reflns_limit_l_max 28
_diffrn_reflns_limit_l_min -29
_diffrn_reflns_number 33284
_diffrn_reflns_theta_full 25.00
_diffrn_reflns_theta_max 25.00
_diffrn_reflns_theta_min 2.30
_diffrn_standards_decay_% 0
_exptl_absorpt_coefficient_mu 0.645
_exptl_absorpt_correction_T_max 0.8819
_exptl_absorpt_correction_T_min 0.8401
_exptl_absorpt_correction_type multi-scan
_exptl_absorpt_process_details '(SADABS; Bruker 2003)'
_exptl_crystal_colour brown
_exptl_crystal_density_diffrn 1.396
_exptl_crystal_density_method 'not measured'
_exptl_crystal_description plate
_exptl_crystal_F_000 2364
_exptl_crystal_size_max 0.28
_exptl_crystal_size_mid 0.24
_exptl_crystal_size_min 0.20
_refine_diff_density_max 0.678
_refine_diff_density_min -0.548
_refine_ls_extinction_method none
_refine_ls_goodness_of_fit_ref 1.004
_refine_ls_hydrogen_treatment constr
_refine_ls_matrix_type full
_refine_ls_number_parameters 712
_refine_ls_number_reflns 9594
_refine_ls_number_restraints 0
_refine_ls_restrained_S_all 1.004
_refine_ls_R_factor_all 0.0882
_refine_ls_R_factor_gt 0.0455
_refine_ls_shift/su_max 0.000
_refine_ls_shift/su_mean 0.000
_refine_ls_structure_factor_coef Fsqd
_refine_ls_weighting_details 'w=1/[\s^2^(Fo^2^)+(0.0464P)^2^+5.7309P] where P=(Fo^2^+2Fc^2^)/3'
_refine_ls_weighting_scheme calc
_refine_ls_wR_factor_gt 0.1000
_refine_ls_wR_factor_ref 0.1185
_reflns_number_gt 6243
_reflns_number_total 9594
_reflns_threshold_expression I>2sigma(I)
_cod_data_source_file si2064.cif
_cod_data_source_block I
_cod_original_sg_symbol_H-M 'P 21/c'
_cod_database_code 2217656
_cod_database_fobs_code 2217656

loop_
_symmetry_equiv_pos_as_xyz
'x, y, z'
'-x, y+1/2, -z+1/2'
'-x, -y, -z'
'x, -y-1/2, z-1/2'

loop_
_atom_site_type_symbol
_atom_site_label
_atom_site_fract_x
_atom_site_fract_y
_atom_site_fract_z
_atom_site_U_iso_or_equiv
_atom_site_adp_type
_atom_site_calc_flag
_atom_site_refinement_flags
_atom_site_occupancy
C C1 0.64459(17) 0.5928(2) 0.62180(13) 0.0231(7) Uani d . 1
C C2 0.57857(17) 0.6535(3) 0.62036(13) 0.0248(7) Uani d . 1
C C3 0.54667(17) 0.6822(3) 0.56593(13) 0.0239(7) Uani d . 1
C C4 0.59271(16) 0.6397(2) 0.53228(13) 0.0222(7) Uani d . 1
C C5 0.58044(16) 0.6525(3) 0.47372(13) 0.0236(7) Uani d . 1
C C6 0.62698(17) 0.6117(3) 0.44359(13) 0.0241(7) Uani d . 1
C C7 0.61224(18) 0.6229(3) 0.38328(13) 0.0304(8) Uani d . 1
H H7 0.5727 0.6599 0.3593 0.036 Uiso calc R 1
C C8 0.66522(18) 0.5709(3) 0.36775(14) 0.0319(8) Uani d . 1
H H8 0.6695 0.5650 0.3310 0.038 Uiso calc R 1
C C9 0.71477(17) 0.5255(3) 0.41811(13) 0.0241(7) Uani d . 1
C C10 0.77607(17) 0.4639(3) 0.41720(13) 0.0238(7) Uani d . 1
C C11 0.82656(17) 0.4216(2) 0.46542(13) 0.0225(7) Uani d . 1
C C12 0.89196(16) 0.3591(3) 0.46627(13) 0.0240(7) Uani d . 1
C C13 0.92241(17) 0.3272(3) 0.52072(13) 0.0249(7) Uani d . 1
C C14 0.87621(16) 0.3701(3) 0.55416(13) 0.0228(7) Uani d . 1
C C15 0.88581(16) 0.3516(3) 0.61190(12) 0.0239(7) Uani d . 1
C C16 0.84064(17) 0.3967(3) 0.64239(13) 0.0246(7) Uani d . 1
C C17 0.85496(18) 0.3817(3) 0.70261(13) 0.0303(8) Uani d . 1
H H17 0.8932 0.3413 0.7261 0.036 Uiso calc R 1
C C18 0.80283(17) 0.4369(3) 0.71861(13) 0.0292(8) Uani d . 1
H H18 0.7984 0.4419 0.7553 0.035 Uiso calc R 1
C C19 0.75556(17) 0.4864(3) 0.66928(12) 0.0247(7) Uani d . 1
C C20 0.69373(17) 0.5476(3) 0.66969(13) 0.0231(7) Uani d . 1
C C21 0.68139(17) 0.5585(3) 0.72752(13) 0.0288(8) Uani d . 1
C C22 0.6517(2) 0.4722(3) 0.75038(15) 0.0429(10) Uani d . 1
H H22 0.6351 0.4108 0.7283 0.052 Uiso calc R 1
C C23 0.6464(2) 0.4758(4) 0.80535(16) 0.0590(13) Uani d . 1
H H23 0.6267 0.4173 0.8203 0.071 Uiso calc R 1
C C24 0.6702(2) 0.5662(5) 0.83754(17) 0.0659(14) Uani d . 1
H H24 0.6663 0.5692 0.8745 0.079 Uiso calc R 1
C C25 0.6998(2) 0.6523(4) 0.81635(17) 0.0604(13) Uani d . 1
H H25 0.7160 0.7134 0.8388 0.073 Uiso calc R 1
C C26 0.7058(2) 0.6487(3) 0.76105(15) 0.0423(9) Uani d . 1
H H26 0.7263 0.7072 0.7467 0.051 Uiso calc R 1
C C27 0.54803(17) 0.6852(3) 0.66816(13) 0.0259(7) Uani d . 1
C C28 0.5045(2) 0.6149(3) 0.68860(15) 0.0406(9) Uani d . 1
H H28 0.4969 0.5443 0.6745 0.049 Uiso calc R 1
C C29 0.4719(2) 0.6481(3) 0.72986(16) 0.0483(10) Uani d . 1
H H29 0.4425 0.5998 0.7430 0.058 Uiso calc R 1
C C30 0.4827(2) 0.7509(4) 0.75122(16) 0.0463(10) Uani d . 1
H H30 0.4617 0.7725 0.7795 0.056 Uiso calc R 1
C C31 0.5249(2) 0.8226(3) 0.73069(16) 0.0476(10) Uani d . 1
H H31 0.5313 0.8935 0.7444 0.057 Uiso calc R 1
C C32 0.55786(19) 0.7895(3) 0.68968(14) 0.0372(9) Uani d . 1
H H32 0.5870 0.8382 0.6765 0.045 Uiso calc R 1
C C33 0.47542(16) 0.7434(3) 0.54840(13) 0.0250(7) Uani d . 1
C C34 0.41086(18) 0.6902(3) 0.54866(15) 0.0368(9) Uani d . 1
H H34 0.4123 0.6167 0.5580 0.044 Uiso calc R 1
C C35 0.34450(19) 0.7451(3) 0.53527(16) 0.0425(10) Uani d . 1
H H35 0.3016 0.7083 0.5357 0.051 Uiso calc R 1
C C36 0.3414(2) 0.8534(3) 0.52138(16) 0.0439(10) Uani d . 1
H H36 0.2966 0.8902 0.5119 0.053 Uiso calc R 1
C C37 0.4057(2) 0.9076(3) 0.52158(16) 0.0411(9) Uani d . 1
H H37 0.4041 0.9811 0.5123 0.049 Uiso calc R 1
C C38 0.47228(18) 0.8533(3) 0.53543(14) 0.0320(8) Uani d . 1
H H38 0.5153 0.8907 0.5361 0.038 Uiso calc R 1
C C39 0.51471(17) 0.7143(3) 0.43896(12) 0.0251(7) Uani d . 1
C C40 0.44515(18) 0.6684(3) 0.42313(14) 0.0345(8) Uani d . 1
H H40 0.4380 0.5985 0.4352 0.041 Uiso calc R 1
C C41 0.38612(19) 0.7259(3) 0.38938(16) 0.0449(10) Uani d . 1
H H41 0.3394 0.6947 0.3791 0.054 Uiso calc R 1
C C42 0.3960(2) 0.8287(3) 0.37089(15) 0.0454(10) Uani d . 1
H H42 0.3559 0.8673 0.3485 0.054 Uiso calc R 1
C C43 0.4649(2) 0.8745(3) 0.38543(14) 0.0401(9) Uani d . 1
H H43 0.4719 0.9438 0.3726 0.048 Uiso calc R 1
C C44 0.52382(18) 0.8173(3) 0.41928(13) 0.0307(8) Uani d . 1
H H44 0.5705 0.8486 0.4290 0.037 Uiso calc R 1
C C45 0.78249(17) 0.4373(3) 0.35884(13) 0.0274(8) Uani d . 1
C C46 0.7451(2) 0.3482(3) 0.33074(14) 0.0404(9) Uani d . 1
H H46 0.7181 0.3043 0.3485 0.048 Uiso calc R 1
C C47 0.7477(2) 0.3239(4) 0.27625(16) 0.0524(11) Uani d . 1
H H47 0.7224 0.2636 0.2575 0.063 Uiso calc R 1
C C48 0.7869(2) 0.3877(4) 0.24988(16) 0.0536(12) Uani d . 1
H H48 0.7890 0.3705 0.2134 0.064 Uiso calc R 1
C C49 0.8231(2) 0.4771(4) 0.27717(16) 0.0586(13) Uani d . 1
H H49 0.8495 0.5212 0.2590 0.070 Uiso calc R 1
C C50 0.8210(2) 0.5028(3) 0.33185(15) 0.0433(10) Uani d . 1
H H50 0.8455 0.5641 0.3501 0.052 Uiso calc R 1
C C51 0.92391(17) 0.3269(3) 0.41925(13) 0.0267(8) Uani d . 1
C C52 0.90578(19) 0.2281(3) 0.39251(14) 0.0363(9) Uani d . 1
H H52 0.8705 0.1844 0.4016 0.044 Uiso calc R 1
C C53 0.9393(2) 0.1929(3) 0.35218(15) 0.0483(10) Uani d . 1
H H53 0.9266 0.1257 0.3347 0.058 Uiso calc R 1
C C54 0.9907(2) 0.2558(4) 0.33792(16) 0.0497(11) Uani d . 1
H H54 1.0122 0.2327 0.3101 0.060 Uiso calc R 1
C C55 1.0106(2) 0.3541(4) 0.36498(18) 0.0538(11) Uani d . 1
H H55 1.0463 0.3968 0.3559 0.065 Uiso calc R 1
C C56 0.9775(2) 0.3896(3) 0.40592(16) 0.0428(10) Uani d . 1
H H56 0.9914 0.4557 0.4243 0.051 Uiso calc R 1
C C57 0.99055(17) 0.2602(3) 0.53830(12) 0.0257(7) Uani d . 1
C C58 0.98709(19) 0.1484(3) 0.54570(14) 0.0337(8) Uani d . 1
H H58 0.9415 0.1150 0.5406 0.040 Uiso calc R 1
C C59 1.0503(2) 0.0863(3) 0.56045(15) 0.0459(10) Uani d . 1
H H59 1.0472 0.0116 0.5656 0.055 Uiso calc R 1
C C60 1.1178(2) 0.1343(4) 0.56752(16) 0.0513(11) Uani d . 1
H H60 1.1604 0.0924 0.5782 0.062 Uiso calc R 1
C C61 1.1226(2) 0.2441(4) 0.55881(16) 0.0465(10) Uani d . 1
H H61 1.1683 0.2764 0.5629 0.056 Uiso calc R 1
C C62 1.05912(18) 0.3068(3) 0.54386(14) 0.0349(9) Uani d . 1
H H62 1.0625 0.3810 0.5375 0.042 Uiso calc R 1
C C63 0.94523(17) 0.2782(3) 0.64525(13) 0.0279(8) Uani d . 1
C C64 0.9268(2) 0.1744(3) 0.65906(14) 0.0379(9) Uani d . 1
H H64 0.8782 0.1506 0.6465 0.045 Uiso calc R 1
C C65 0.9809(3) 0.1058(3) 0.69174(16) 0.0529(11) Uani d . 1
H H65 0.9683 0.0365 0.7012 0.064 Uiso calc R 1
C C66 1.0524(3) 0.1401(4) 0.70990(16) 0.0569(12) Uani d . 1
H H66 1.0886 0.0937 0.7312 0.068 Uiso calc R 1
C C67 1.0710(2) 0.2428(4) 0.69686(15) 0.0497(11) Uani d . 1
H H67 1.1197 0.2659 0.7093 0.060 Uiso calc R 1
C C68 1.01747(18) 0.3120(3) 0.66534(14) 0.0375(9) Uani d . 1
H H68 1.0303 0.3823 0.6575 0.045 Uiso calc R 1
N N1 0.65247(13) 0.5851(2) 0.56727(10) 0.0215(6) Uani d . 1
N N2 0.69068(13) 0.5520(2) 0.46464(10) 0.0221(6) Uani d . 1
N N3 0.81909(13) 0.4296(2) 0.51955(10) 0.0214(6) Uani d . 1
N N4 0.77967(13) 0.4618(2) 0.62234(10) 0.0225(6) Uani d . 1
Cu Cu1 0.735277(19) 0.50618(3) 0.543368(15) 0.02048(11) Uani d . 1
C C69 1.2045(2) 0.3335(4) 0.94084(18) 0.0544(11) Uani d . 1
H H69 1.1761 0.2674 0.9422 0.065 Uiso calc R 1
C C70 1.2450(2) 0.3183(4) 0.89730(19) 0.0594(12) Uani d . 1
H H70 1.2792 0.2574 0.9098 0.071 Uiso calc R 1
Cl Cl1 1.14390(8) 0.44408(13) 0.92542(6) 0.0953(5) Uani d . 1
Cl Cl2 1.27110(6) 0.35061(10) 1.00777(4) 0.0613(3) Uani d . 1
Cl Cl3 1.29698(8) 0.43045(13) 0.88925(6) 0.0882(4) Uani d . 1
Cl Cl4 1.17999(7) 0.27836(13) 0.83291(5) 0.0837(4) Uani d . 1

loop_
_atom_site_aniso_label
_atom_site_aniso_U_11
_atom_site_aniso_U_22
_atom_site_aniso_U_33
_atom_site_aniso_U_12
_atom_site_aniso_U_13
_atom_site_aniso_U_23
C1 0.0263(17) 0.0209(18) 0.0243(18) -0.0048(14) 0.0110(14) -0.0054(14)
C2 0.0265(17) 0.0230(18) 0.0284(18) -0.0018(15) 0.0137(14) -0.0052(14)
C3 0.0261(17) 0.0186(17) 0.0294(18) -0.0026(14) 0.0116(14) -0.0026(14)
C4 0.0230(17) 0.0185(17) 0.0265(18) -0.0039(14) 0.0094(14) -0.0025(14)
C5 0.0241(17) 0.0211(18) 0.0263(18) -0.0002(14) 0.0083(14) -0.0007(14)
C6 0.0263(17) 0.0204(18) 0.0259(18) -0.0002(14) 0.0080(14) 0.0007(14)
C7 0.0329(19) 0.036(2) 0.0224(18) 0.0102(16) 0.0082(15) 0.0037(15)
C8 0.037(2) 0.039(2) 0.0223(18) 0.0076(17) 0.0124(15) 0.0033(16)
C9 0.0285(18) 0.0235(19) 0.0219(17) 0.0007(14) 0.0097(14) -0.0010(14)
C10 0.0279(18) 0.0227(18) 0.0232(17) -0.0011(14) 0.0112(14) -0.0011(14)
C11 0.0261(17) 0.0202(18) 0.0242(17) -0.0038(14) 0.0121(14) -0.0005(14)
C12 0.0238(17) 0.0251(18) 0.0249(18) -0.0011(14) 0.0096(13) -0.0017(14)
C13 0.0261(17) 0.0258(19) 0.0267(18) -0.0005(14) 0.0135(14) -0.0015(15)
C14 0.0215(16) 0.0216(18) 0.0250(17) -0.0015(14) 0.0061(13) -0.0016(14)
C15 0.0234(17) 0.0266(19) 0.0219(17) -0.0007(14) 0.0067(13) -0.0020(14)
C16 0.0248(17) 0.0276(19) 0.0225(17) -0.0007(15) 0.0084(14) -0.0013(14)
C17 0.0311(19) 0.039(2) 0.0205(17) 0.0071(16) 0.0070(14) 0.0022(15)
C18 0.0317(19) 0.040(2) 0.0175(17) 0.0025(16) 0.0090(14) 0.0004(15)
C19 0.0270(17) 0.0277(19) 0.0210(16) -0.0028(15) 0.0093(13) -0.0051(14)
C20 0.0267(18) 0.0221(18) 0.0233(17) -0.0053(14) 0.0114(14) -0.0066(14)
C21 0.0262(18) 0.041(2) 0.0190(17) 0.0105(16) 0.0064(14) -0.0046(16)
C22 0.042(2) 0.060(3) 0.031(2) -0.006(2) 0.0174(17) -0.0002(19)
C23 0.050(3) 0.102(4) 0.031(2) 0.000(3) 0.0195(19) 0.013(2)
C24 0.054(3) 0.124(5) 0.022(2) 0.021(3) 0.015(2) -0.004(3)
C25 0.067(3) 0.078(4) 0.030(2) 0.015(3) 0.005(2) -0.026(2)
C26 0.046(2) 0.045(2) 0.033(2) 0.0071(19) 0.0071(17) -0.0125(18)
C27 0.0250(17) 0.029(2) 0.0247(17) 0.0053(15) 0.0093(14) -0.0014(15)
C28 0.046(2) 0.038(2) 0.045(2) -0.0014(19) 0.0259(19) -0.0092(18)
C29 0.050(2) 0.055(3) 0.052(3) -0.001(2) 0.034(2) 0.001(2)
C30 0.047(2) 0.062(3) 0.036(2) 0.019(2) 0.0207(19) -0.001(2)
C31 0.062(3) 0.041(2) 0.045(2) 0.009(2) 0.023(2) -0.013(2)
C32 0.043(2) 0.037(2) 0.036(2) -0.0014(18) 0.0178(17) -0.0053(17)
C33 0.0254(17) 0.0271(19) 0.0246(17) 0.0019(15) 0.0103(14) -0.0051(15)
C34 0.033(2) 0.027(2) 0.052(2) -0.0004(17) 0.0166(17) 0.0025(17)
C35 0.027(2) 0.041(2) 0.061(3) -0.0019(18) 0.0156(18) 0.005(2)
C36 0.030(2) 0.041(2) 0.062(3) 0.0104(19) 0.0158(18) 0.002(2)
C37 0.041(2) 0.026(2) 0.058(3) 0.0073(18) 0.0156(18) 0.0039(18)
C38 0.0309(19) 0.026(2) 0.042(2) -0.0018(16) 0.0156(16) -0.0013(16)
C39 0.0279(18) 0.0271(19) 0.0211(17) 0.0035(15) 0.0083(13) -0.0036(14)
C40 0.032(2) 0.034(2) 0.037(2) -0.0023(17) 0.0088(16) -0.0093(17)
C41 0.026(2) 0.052(3) 0.050(2) 0.0013(19) -0.0010(17) -0.019(2)
C42 0.038(2) 0.053(3) 0.038(2) 0.023(2) -0.0027(17) -0.006(2)
C43 0.050(2) 0.035(2) 0.035(2) 0.0145(19) 0.0111(18) 0.0052(17)
C44 0.0305(19) 0.033(2) 0.0285(18) 0.0026(16) 0.0085(15) -0.0001(16)
C45 0.0266(18) 0.033(2) 0.0224(17) 0.0071(16) 0.0068(14) -0.0018(15)
C46 0.050(2) 0.042(2) 0.031(2) 0.0024(19) 0.0141(17) -0.0029(18)
C47 0.058(3) 0.059(3) 0.036(2) 0.006(2) 0.007(2) -0.017(2)
C48 0.048(2) 0.090(4) 0.026(2) 0.012(2) 0.0156(19) -0.010(2)
C49 0.056(3) 0.093(4) 0.034(2) -0.013(3) 0.026(2) -0.003(2)
C50 0.043(2) 0.059(3) 0.032(2) -0.012(2) 0.0178(17) -0.005(2)
C51 0.0292(18) 0.030(2) 0.0234(17) 0.0087(15) 0.0108(14) 0.0010(15)
C52 0.040(2) 0.041(2) 0.031(2) 0.0006(18) 0.0164(16) -0.0023(17)
C53 0.059(3) 0.053(3) 0.036(2) 0.008(2) 0.017(2) -0.014(2)
C54 0.052(3) 0.067(3) 0.038(2) 0.021(2) 0.0258(19) -0.001(2)
C55 0.052(3) 0.063(3) 0.064(3) 0.006(2) 0.043(2) 0.008(2)
C56 0.050(2) 0.039(2) 0.051(2) 0.0011(19) 0.032(2) -0.0015(19)
C57 0.0291(18) 0.032(2) 0.0183(16) 0.0046(16) 0.0099(13) -0.0019(14)
C58 0.037(2) 0.035(2) 0.033(2) 0.0061(17) 0.0148(16) -0.0009(16)
C59 0.061(3) 0.036(2) 0.042(2) 0.018(2) 0.016(2) 0.0043(18)
C60 0.042(2) 0.064(3) 0.046(2) 0.030(2) 0.0095(19) 0.000(2)
C61 0.027(2) 0.064(3) 0.049(2) 0.008(2) 0.0123(17) -0.007(2)
C62 0.034(2) 0.038(2) 0.036(2) 0.0015(17) 0.0146(16) -0.0065(17)
C63 0.0302(19) 0.034(2) 0.0225(17) 0.0088(16) 0.0118(14) 0.0005(15)
C64 0.043(2) 0.038(2) 0.038(2) 0.0074(18) 0.0202(17) 0.0028(18)
C65 0.080(3) 0.044(3) 0.044(2) 0.025(2) 0.033(2) 0.016(2)
C66 0.063(3) 0.074(3) 0.034(2) 0.041(3) 0.014(2) 0.012(2)
C67 0.039(2) 0.072(3) 0.035(2) 0.016(2) 0.0065(18) 0.002(2)
C68 0.034(2) 0.048(2) 0.0300(19) 0.0074(18) 0.0084(16) 0.0007(18)
N1 0.0235(14) 0.0203(15) 0.0214(14) -0.0013(12) 0.0074(11) -0.0012(11)
N2 0.0251(14) 0.0216(14) 0.0221(14) 0.0019(12) 0.0105(11) 0.0003(12)
N3 0.0236(14) 0.0231(15) 0.0186(14) -0.0007(12) 0.0077(11) -0.0002(11)
N4 0.0249(14) 0.0227(15) 0.0212(14) -0.0010(12) 0.0087(11) -0.0028(11)
Cu1 0.0220(2) 0.0212(2) 0.01977(19) 0.00008(17) 0.00838(14) -0.00128(16)
C69 0.045(2) 0.050(3) 0.070(3) 0.008(2) 0.019(2) 0.009(2)
C70 0.051(3) 0.050(3) 0.080(3) 0.016(2) 0.023(2) 0.009(2)
Cl1 0.0875(10) 0.1020(11) 0.0990(11) 0.0603(9) 0.0303(8) 0.0086(9)
Cl2 0.0466(6) 0.0845(9) 0.0481(6) -0.0065(6) 0.0054(5) 0.0052(6)
Cl3 0.0867(10) 0.0987(11) 0.0909(10) -0.0276(8) 0.0437(8) 0.0083(8)
Cl4 0.0745(8) 0.1147(12) 0.0581(8) 0.0044(8) 0.0122(6) -0.0277(7)

loop_
_atom_type_symbol
_atom_type_description
_atom_type_scat_dispersion_real
_atom_type_scat_dispersion_imag
_atom_type_scat_source
C C 0.0033 0.0016 'International Tables Vol C Tables 4.2.6.8 and 6.1.1.4'
H H 0.0000 0.0000 'International Tables Vol C Tables 4.2.6.8 and 6.1.1.4'
N N 0.0061 0.0033 'International Tables Vol C Tables 4.2.6.8 and 6.1.1.4'
Cl Cl 0.1484 0.1585 'International Tables Vol C Tables 4.2.6.8 and 6.1.1.4'
Cu Cu 0.3201 1.2651 'International Tables Vol C Tables 4.2.6.8 and 6.1.1.4'

loop_
_geom_angle_atom_site_label_1
_geom_angle_atom_site_label_2
_geom_angle_atom_site_label_3
_geom_angle
N1 C1 C20 124.0(3)
N1 C1 C2 109.6(3)
C20 C1 C2 126.4(3)
C3 C2 C1 107.6(3)
C3 C2 C27 123.0(3)
C1 C2 C27 129.4(3)
C2 C3 C4 107.2(3)
C2 C3 C33 122.2(3)
C4 C3 C33 130.6(3)
N1 C4 C5 124.3(3)
N1 C4 C3 109.6(3)
C5 C4 C3 126.1(3)
C6 C5 C4 123.9(3)
C6 C5 C39 115.2(3)
C4 C5 C39 120.9(3)
N2 C6 C5 127.4(3)
N2 C6 C7 109.5(3)
C5 C6 C7 123.0(3)
C8 C7 C6 107.8(3)
C8 C7 H7 126.1
C6 C7 H7 126.1
C7 C8 C9 107.6(3)
C7 C8 H8 126.2
C9 C8 H8 126.2
N2 C9 C10 127.7(3)
N2 C9 C8 109.4(3)
C10 C9 C8 122.9(3)
C9 C10 C11 124.4(3)
C9 C10 C45 115.0(3)
C11 C10 C45 120.5(3)
N3 C11 C10 124.1(3)
N3 C11 C12 109.9(3)
C10 C11 C12 125.9(3)
C13 C12 C11 107.0(3)
C13 C12 C51 122.1(3)
C11 C12 C51 130.9(3)
C12 C13 C14 107.2(3)
C12 C13 C57 122.7(3)
C14 C13 C57 130.2(3)
N3 C14 C15 124.6(3)
N3 C14 C13 109.5(3)
C15 C14 C13 125.8(3)
C14 C15 C16 123.6(3)
C14 C15 C63 121.3(3)
C16 C15 C63 115.1(3)
N4 C16 C15 127.9(3)
N4 C16 C17 109.9(3)
C15 C16 C17 122.1(3)
C18 C17 C16 107.1(3)
C18 C17 H17 126.5
C16 C17 H17 126.5
C17 C18 C19 107.7(3)
C17 C18 H18 126.1
C19 C18 H18 126.1
N4 C19 C20 126.6(3)
N4 C19 C18 109.9(3)
C20 C19 C18 123.6(3)
C19 C20 C1 124.9(3)
C19 C20 C21 113.9(3)
C1 C20 C21 121.1(3)
C26 C21 C22 118.5(3)
C26 C21 C20 121.2(3)
C22 C21 C20 120.0(3)
C23 C22 C21 121.2(4)
C23 C22 H22 119.4
C21 C22 H22 119.4
C24 C23 C22 119.3(4)
C24 C23 H23 120.3
C22 C23 H23 120.3
C23 C24 C25 120.9(4)
C23 C24 H24 119.5
C25 C24 H24 119.5
C24 C25 C26 120.0(4)
C24 C25 H25 120.0
C26 C25 H25 120.0
C21 C26 C25 120.1(4)
C21 C26 H26 120.0
C25 C26 H26 120.0
C32 C27 C28 118.2(3)
C32 C27 C2 120.1(3)
C28 C27 C2 121.5(3)
C27 C28 C29 120.9(4)
C27 C28 H28 119.5
C29 C28 H28 119.5
C30 C29 C28 120.3(4)
C30 C29 H29 119.8
C28 C29 H29 119.8
C29 C30 C31 119.5(3)
C29 C30 H30 120.2
C31 C30 H30 120.2
C30 C31 C32 120.2(4)
C30 C31 H31 119.9
C32 C31 H31 119.9
C27 C32 C31 120.7(3)
C27 C32 H32 119.6
C31 C32 H32 119.6
C38 C33 C34 118.6(3)
C38 C33 C3 122.2(3)
C34 C33 C3 119.0(3)
C35 C34 C33 120.8(3)
C35 C34 H34 119.6
C33 C34 H34 119.6
C36 C35 C34 120.4(3)
C36 C35 H35 119.8
C34 C35 H35 119.8
C35 C36 C37 119.3(3)
C35 C36 H36 120.4
C37 C36 H36 120.4
C38 C37 C36 120.5(3)
C38 C37 H37 119.7
C36 C37 H37 119.7
C37 C38 C33 120.4(3)
C37 C38 H38 119.8
C33 C38 H38 119.8
C44 C39 C40 118.5(3)
C44 C39 C5 119.8(3)
C40 C39 C5 121.6(3)
C39 C40 C41 120.2(4)
C39 C40 H40 119.9
C41 C40 H40 119.9
C42 C41 C40 120.5(3)
C42 C41 H41 119.8
C40 C41 H41 119.8
C43 C42 C41 119.9(3)
C43 C42 H42 120.1
C41 C42 H42 120.1
C42 C43 C44 119.7(4)
C42 C43 H43 120.2
C44 C43 H43 120.2
C43 C44 C39 121.2(3)
C43 C44 H44 119.4
C39 C44 H44 119.4
C50 C45 C46 119.4(3)
C50 C45 C10 121.7(3)
C46 C45 C10 118.8(3)
C45 C46 C47 120.2(4)
C45 C46 H46 119.9
C47 C46 H46 119.9
C48 C47 C46 120.4(4)
C48 C47 H47 119.8
C46 C47 H47 119.8
C47 C48 C49 119.7(4)
C47 C48 H48 120.2
C49 C48 H48 120.2
C48 C49 C50 120.6(4)
C48 C49 H49 119.7
C50 C49 H49 119.7
C45 C50 C49 119.7(4)
C45 C50 H50 120.2
C49 C50 H50 120.2
C52 C51 C56 118.7(3)
C52 C51 C12 120.0(3)
C56 C51 C12 121.0(3)
C51 C52 C53 120.9(3)
C51 C52 H52 119.6
C53 C52 H52 119.6
C54 C53 C52 120.5(4)
C54 C53 H53 119.7
C52 C53 H53 119.7
C53 C54 C55 119.5(3)
C53 C54 H54 120.3
C55 C54 H54 120.3
C54 C55 C56 120.3(4)
C54 C55 H55 119.9
C56 C55 H55 119.9
C51 C56 C55 120.1(4)
C51 C56 H56 119.9
C55 C56 H56 119.9
C62 C57 C58 118.1(3)
C62 C57 C13 120.6(3)
C58 C57 C13 121.1(3)
C59 C58 C57 120.8(3)
C59 C58 H58 119.6
C57 C58 H58 119.6
C60 C59 C58 120.1(4)
C60 C59 H59 119.9
C58 C59 H59 119.9
C59 C60 C61 120.2(4)
C59 C60 H60 119.9
C61 C60 H60 119.9
C60 C61 C62 119.9(4)
C60 C61 H61 120.1
C62 C61 H61 120.1
C61 C62 C57 120.8(4)
C61 C62 H62 119.6
C57 C62 H62 119.6
C68 C63 C64 118.7(3)
C68 C63 C15 122.1(3)
C64 C63 C15 119.1(3)
C63 C64 C65 120.2(4)
C63 C64 H64 119.9
C65 C64 H64 119.9
C66 C65 C64 120.1(4)
C66 C65 H65 120.0
C64 C65 H65 120.0
C65 C66 C67 120.2(4)
C65 C66 H66 119.9
C67 C66 H66 119.9
C66 C67 C68 120.2(4)
C66 C67 H67 119.9
C68 C67 H67 119.9
C63 C68 C67 120.7(4)
C63 C68 H68 119.6
C67 C68 H68 119.6
C4 N1 C1 106.0(2)
C4 N1 Cu1 127.11(19)
C1 N1 Cu1 126.9(2)
C6 N2 C9 105.7(2)
C6 N2 Cu1 127.60(19)
C9 N2 Cu1 126.6(2)
C11 N3 C14 106.4(2)
C11 N3 Cu1 126.84(19)
C14 N3 Cu1 126.67(19)
C16 N4 C19 105.5(2)
C16 N4 Cu1 126.8(2)
C19 N4 Cu1 127.7(2)
N4 Cu1 N2 179.44(11)
N4 Cu1 N1 89.91(10)
N2 Cu1 N1 89.67(10)
N4 Cu1 N3 90.18(10)
N2 Cu1 N3 90.23(10)
N1 Cu1 N3 179.05(10)
C70 C69 Cl1 112.3(3)
C70 C69 Cl2 107.8(3)
Cl1 C69 Cl2 111.0(2)
C70 C69 H69 108.6
Cl1 C69 H69 108.6
Cl2 C69 H69 108.6
C69 C70 Cl3 113.8(3)
C69 C70 Cl4 107.9(3)
Cl3 C70 Cl4 113.0(3)
C69 C70 H70 107.3
Cl3 C70 H70 107.3
Cl4 C70 H70 107.3

loop_
_geom_bond_atom_site_label_1
_geom_bond_atom_site_label_2
_geom_bond_distance
C1 N1 1.390(4)
C1 C20 1.393(4)
C1 C2 1.445(4)
C2 C3 1.349(4)
C2 C27 1.496(4)
C3 C4 1.453(4)
C3 C33 1.496(4)
C4 N1 1.385(4)
C4 C5 1.398(4)
C5 C6 1.390(4)
C5 C39 1.501(4)
C6 N2 1.380(4)
C6 C7 1.434(4)
C7 C8 1.329(4)
C7 H7 0.93
C8 C9 1.438(4)
C8 H8 0.93
C9 N2 1.381(4)
C9 C10 1.388(4)
C10 C11 1.395(4)
C10 C45 1.506(4)
C11 N3 1.378(4)
C11 C12 1.450(4)
C12 C13 1.356(4)
C12 C51 1.497(4)
C13 C14 1.453(4)
C13 C57 1.486(4)
C14 N3 1.381(4)
C14 C15 1.396(4)
C15 C16 1.397(4)
C15 C63 1.492(4)
C16 N4 1.375(4)
C16 C17 1.437(4)
C17 C18 1.341(4)
C17 H17 0.93
C18 C19 1.424(4)
C18 H18 0.93
C19 N4 1.385(4)
C19 C20 1.392(4)
C20 C21 1.507(4)
C21 C26 1.380(5)
C21 C22 1.388(5)
C22 C23 1.381(5)
C22 H22 0.93
C23 C24 1.363(7)
C23 H23 0.93
C24 C25 1.365(7)
C24 H24 0.93
C25 C26 1.393(5)
C25 H25 0.93
C26 H26 0.93
C27 C32 1.378(5)
C27 C28 1.379(5)
C28 C29 1.385(5)
C28 H28 0.93
C29 C30 1.361(5)
C29 H29 0.93
C30 C31 1.374(5)
C30 H30 0.93
C31 C32 1.384(5)
C31 H31 0.93
C32 H32 0.93
C33 C38 1.384(4)
C33 C34 1.385(4)
C34 C35 1.379(5)
C34 H34 0.93
C35 C36 1.371(5)
C35 H35 0.93
C36 C37 1.383(5)
C36 H36 0.93
C37 C38 1.379(5)
C37 H37 0.93
C38 H38 0.93
C39 C44 1.381(5)
C39 C40 1.382(4)
C40 C41 1.383(5)
C40 H40 0.93
C41 C42 1.371(5)
C41 H41 0.93
C42 C43 1.370(5)
C42 H42 0.93
C43 C44 1.381(5)
C43 H43 0.93
C44 H44 0.93
C45 C50 1.372(5)
C45 C46 1.378(5)
C46 C47 1.384(5)
C46 H46 0.93
C47 C48 1.359(6)
C47 H47 0.93
C48 C49 1.366(6)
C48 H48 0.93
C49 C50 1.390(5)
C49 H49 0.93
C50 H50 0.93
C51 C52 1.375(5)
C51 C56 1.382(5)
C52 C53 1.385(5)
C52 H52 0.93
C53 C54 1.360(6)
C53 H53 0.93
C54 C55 1.378(6)
C54 H54 0.93
C55 C56 1.394(5)
C55 H55 0.93
C56 H56 0.93
C57 C62 1.387(4)
C57 C58 1.389(5)
C58 C59 1.377(5)
C58 H58 0.93
C59 C60 1.371(6)
C59 H59 0.93
C60 C61 1.372(6)
C60 H60 0.93
C61 C62 1.385(5)
C61 H61 0.93
C62 H62 0.93
C63 C68 1.379(5)
C63 C64 1.388(5)
C64 C65 1.392(5)
C64 H64 0.93
C65 C66 1.365(6)
C65 H65 0.93
C66 C67 1.371(6)
C66 H66 0.93
C67 C68 1.380(5)
C67 H67 0.93
C68 H68 0.93
N1 Cu1 2.060(2)
N2 Cu1 1.961(2)
N3 Cu1 2.061(2)
N4 Cu1 1.961(2)
C69 C70 1.488(6)
C69 Cl1 1.748(4)
C69 Cl2 1.779(4)
C69 H69 0.98
C70 Cl3 1.734(5)
C70 Cl4 1.777(5)
C70 H70 0.98

loop_
_geom_hbond_atom_site_label_D
_geom_hbond_atom_site_label_H
_geom_hbond_atom_site_label_A
_geom_hbond_site_symmetry_A
_geom_hbond_distance_DH
_geom_hbond_distance_HA
_geom_hbond_distance_DA
_geom_hbond_angle_DHA
_geom_hbond_publ_flag
C70 H70 N1 2_746 0.98 2.46 3.430(5) 170.3 yes
C58 H58 Cl1 2_746 0.93 2.91 3.728(5) 147.8 yes
C66 H66 C18 2_746 0.93 2.83 3.755(4) 171.9 yes
C67 H67 Cl4 1_555 0.93 2.93 3.424(4) 114.7 yes
C34 H34 C6 3_666 0.93 2.90 3.790(5) 161.1 yes
C35 H35 C11 3_666 0.93 2.89 3.821(5) 175.4 yes
C41 H41 C19 3_666 0.93 2.89 3.725(5) 149.3 yes

loop_
_geom_torsion_atom_site_label_1
_geom_torsion_atom_site_label_2
_geom_torsion_atom_site_label_3
_geom_torsion_atom_site_label_4
_geom_torsion
N1 C1 C2 C3 0.1(4)
C20 C1 C2 C3 -179.7(3)
N1 C1 C2 C27 -178.4(3)
C20 C1 C2 C27 1.9(5)
C1 C2 C3 C4 -0.1(4)
C27 C2 C3 C4 178.5(3)
C1 C2 C3 C33 178.0(3)
C27 C2 C3 C33 -3.4(5)
C2 C3 C4 N1 0.1(4)
C33 C3 C4 N1 -177.8(3)
C2 C3 C4 C5 -178.9(3)
C33 C3 C4 C5 3.1(5)
N1 C4 C5 C6 -0.1(5)
C3 C4 C5 C6 178.8(3)
N1 C4 C5 C39 -179.1(3)
C3 C4 C5 C39 -0.3(5)
C4 C5 C6 N2 1.2(5)
C39 C5 C6 N2 -179.7(3)
C4 C5 C6 C7 178.1(3)
C39 C5 C6 C7 -2.8(5)
N2 C6 C7 C8 0.3(4)
C5 C6 C7 C8 -177.1(3)
C6 C7 C8 C9 0.1(4)
C7 C8 C9 N2 -0.4(4)
C7 C8 C9 C10 178.9(3)
N2 C9 C10 C11 -3.0(5)
C8 C9 C10 C11 177.8(3)
N2 C9 C10 C45 172.6(3)
C8 C9 C10 C45 -6.5(5)
C9 C10 C11 N3 4.5(5)
C45 C10 C11 N3 -170.9(3)
C9 C10 C11 C12 -178.6(3)
C45 C10 C11 C12 6.0(5)
N3 C11 C12 C13 1.6(4)
C10 C11 C12 C13 -175.6(3)
N3 C11 C12 C51 179.5(3)
C10 C11 C12 C51 2.3(5)
C11 C12 C13 C14 -0.2(4)
C51 C12 C13 C14 -178.3(3)
C11 C12 C13 C57 179.5(3)
C51 C12 C13 C57 1.5(5)
C12 C13 C14 N3 -1.3(4)
C57 C13 C14 N3 179.0(3)
C12 C13 C14 C15 176.6(3)
C57 C13 C14 C15 -3.2(6)
N3 C14 C15 C16 -3.8(5)
C13 C14 C15 C16 178.6(3)
N3 C14 C15 C63 174.5(3)
C13 C14 C15 C63 -3.0(5)
C14 C15 C16 N4 2.2(5)
C63 C15 C16 N4 -176.2(3)
C14 C15 C16 C17 -175.8(3)
C63 C15 C16 C17 5.7(5)
N4 C16 C17 C18 0.3(4)
C15 C16 C17 C18 178.7(3)
C16 C17 C18 C19 0.2(4)
C17 C18 C19 N4 -0.6(4)
C17 C18 C19 C20 178.0(3)
N4 C19 C20 C1 1.4(5)
C18 C19 C20 C1 -176.9(3)
N4 C19 C20 C21 179.0(3)
C18 C19 C20 C21 0.7(5)
N1 C1 C20 C19 -2.0(5)
C2 C1 C20 C19 177.7(3)
N1 C1 C20 C21 -179.5(3)
C2 C1 C20 C21 0.2(5)
C19 C20 C21 C26 96.4(4)
C1 C20 C21 C26 -85.9(4)
C19 C20 C21 C22 -77.0(4)
C1 C20 C21 C22 100.7(4)
C26 C21 C22 C23 0.1(5)
C20 C21 C22 C23 173.7(3)
C21 C22 C23 C24 0.5(6)
C22 C23 C24 C25 -0.6(7)
C23 C24 C25 C26 0.1(7)
C22 C21 C26 C25 -0.6(5)
C20 C21 C26 C25 -174.1(3)
C24 C25 C26 C21 0.5(6)
C3 C2 C27 C32 -77.1(4)
C1 C2 C27 C32 101.1(4)
C3 C2 C27 C28 97.4(4)
C1 C2 C27 C28 -84.4(4)
C32 C27 C28 C29 -0.4(5)
C2 C27 C28 C29 -175.0(3)
C27 C28 C29 C30 -0.3(6)
C28 C29 C30 C31 1.4(6)
C29 C30 C31 C32 -1.8(6)
C28 C27 C32 C31 0.0(5)
C2 C27 C32 C31 174.7(3)
C30 C31 C32 C27 1.1(6)
C2 C3 C33 C38 104.3(4)
C4 C3 C33 C38 -78.0(5)
C2 C3 C33 C34 -71.4(4)
C4 C3 C33 C34 106.3(4)
C38 C33 C34 C35 1.2(5)
C3 C33 C34 C35 177.0(3)
C33 C34 C35 C36 0.1(6)
C34 C35 C36 C37 -0.8(6)
C35 C36 C37 C38 0.2(6)
C36 C37 C38 C33 1.1(5)
C34 C33 C38 C37 -1.7(5)
C3 C33 C38 C37 -177.5(3)
C6 C5 C39 C44 -73.2(4)
C4 C5 C39 C44 106.0(4)
C6 C5 C39 C40 103.0(4)
C4 C5 C39 C40 -77.8(4)
C44 C39 C40 C41 -1.4(5)
C5 C39 C40 C41 -177.7(3)
C39 C40 C41 C42 0.5(5)
C40 C41 C42 C43 0.6(5)
C41 C42 C43 C44 -0.9(5)
C42 C43 C44 C39 -0.1(5)
C40 C39 C44 C43 1.2(5)
C5 C39 C44 C43 177.5(3)
C9 C10 C45 C50 91.7(4)
C11 C10 C45 C50 -92.5(4)
C9 C10 C45 C46 -84.5(4)
C11 C10 C45 C46 91.3(4)
C50 C45 C46 C47 1.3(5)
C10 C45 C46 C47 177.6(3)
C45 C46 C47 C48 -0.1(6)
C46 C47 C48 C49 -0.9(6)
C47 C48 C49 C50 0.7(7)
C46 C45 C50 C49 -1.5(6)
C10 C45 C50 C49 -177.7(3)
C48 C49 C50 C45 0.5(6)
C13 C12 C51 C52 84.5(4)
C11 C12 C51 C52 -93.1(4)
C13 C12 C51 C56 -88.7(4)
C11 C12 C51 C56 93.7(4)
C56 C51 C52 C53 -1.3(5)
C12 C51 C52 C53 -174.7(3)
C51 C52 C53 C54 -0.4(6)
C52 C53 C54 C55 1.6(6)
C53 C54 C55 C56 -1.1(6)
C52 C51 C56 C55 1.7(5)
C12 C51 C56 C55 175.0(3)
C54 C55 C56 C51 -0.5(6)
C12 C13 C57 C62 76.4(4)
C14 C13 C57 C62 -103.9(4)
C12 C13 C57 C58 -99.0(4)
C14 C13 C57 C58 80.7(4)
C62 C57 C58 C59 2.6(5)
C13 C57 C58 C59 178.2(3)
C57 C58 C59 C60 -0.6(5)
C58 C59 C60 C61 -1.3(6)
C59 C60 C61 C62 1.2(6)
C60 C61 C62 C57 0.9(5)
C58 C57 C62 C61 -2.8(5)
C13 C57 C62 C61 -178.3(3)
C14 C15 C63 C68 79.8(4)
C16 C15 C63 C68 -101.7(4)
C14 C15 C63 C64 -103.5(4)
C16 C15 C63 C64 74.9(4)
C68 C63 C64 C65 -1.1(5)
C15 C63 C64 C65 -177.9(3)
C63 C64 C65 C66 -0.6(5)
C64 C65 C66 C67 1.1(6)
C65 C66 C67 C68 0.0(6)
C64 C63 C68 C67 2.3(5)
C15 C63 C68 C67 178.9(3)
C66 C67 C68 C63 -1.8(5)
C5 C4 N1 C1 179.0(3)
C3 C4 N1 C1 -0.1(3)
C5 C4 N1 Cu1 -1.9(4)
C3 C4 N1 Cu1 179.00(19)
C20 C1 N1 C4 179.8(3)
C2 C1 N1 C4 0.0(3)
C20 C1 N1 Cu1 0.7(4)
C2 C1 N1 Cu1 -179.1(2)
C5 C6 N2 C9 176.7(3)
C7 C6 N2 C9 -0.6(3)
C5 C6 N2 Cu1 0.0(5)
C7 C6 N2 Cu1 -177.3(2)
C10 C9 N2 C6 -178.6(3)
C8 C9 N2 C6 0.6(3)
C10 C9 N2 Cu1 -1.9(5)
C8 C9 N2 Cu1 177.4(2)
C10 C11 N3 C14 174.9(3)
C12 C11 N3 C14 -2.4(3)
C10 C11 N3 Cu1 -1.3(4)
C12 C11 N3 Cu1 -178.6(2)
C15 C14 N3 C11 -175.6(3)
C13 C14 N3 C11 2.3(3)
C15 C14 N3 Cu1 0.5(4)
C13 C14 N3 Cu1 178.4(2)
C15 C16 N4 C19 -178.9(3)
C17 C16 N4 C19 -0.6(3)
C15 C16 N4 Cu1 2.7(5)
C17 C16 N4 Cu1 -179.0(2)
C20 C19 N4 C16 -177.8(3)
C18 C19 N4 C16 0.7(3)
C20 C19 N4 Cu1 0.6(5)
C18 C19 N4 Cu1 179.1(2)
C16 N4 Cu1 N1 176.7(3)
C19 N4 Cu1 N1 -1.4(3)
C16 N4 Cu1 N3 -4.2(3)
C19 N4 Cu1 N3 177.7(3)
C6 N2 Cu1 N1 -1.3(3)
C9 N2 Cu1 N1 -177.3(3)
C6 N2 Cu1 N3 179.7(3)
C9 N2 Cu1 N3 3.6(3)
C4 N1 Cu1 N4 -178.1(2)
C1 N1 Cu1 N4 0.8(2)
C4 N1 Cu1 N2 2.2(2)
C1 N1 Cu1 N2 -178.9(2)
C11 N3 Cu1 N4 178.2(2)
C14 N3 Cu1 N4 2.8(3)
C11 N3 Cu1 N2 -2.2(2)
C14 N3 Cu1 N2 -177.6(3)
Cl1 C69 C70 Cl3 59.0(4)
Cl2 C69 C70 Cl3 -63.6(4)
Cl1 C69 C70 Cl4 -67.2(4)
Cl2 C69 C70 Cl4 170.3(2)
